data_2004233
loop_
_publ_author_name
'Seth, S.'
'Das, A. K.'
'Mak, T. C. W.'

_publ_section_title
;Distant Copper--Copper Interactions in a Metal-Organic Compound in the Solid
 State:
 Hexakis[(\m~3~-4,6-dimethylpyrimidine-2-thiolato-<i>N</i>:<i>S</i>:<i>S</i>)copper(I)]
 Dihydrate
;
_journal_issue 12
_journal_name_full 'Acta Crystallographica Section C'
_journal_page_first 2529
_journal_page_last 2532
_journal_paper_doi 10.1107/S0108270195005737
_journal_volume 51
_journal_year 1995
_chemical_formula_moiety 'C36 H42 Cu6 N12 S6 , 2H2O'
_chemical_formula_sum 'C36 H46 Cu6 N12 O2 S6'
_chemical_formula_weight 1252.47
_space_group_IT_number 14
_symmetry_cell_setting monoclinic
_symmetry_space_group_name_Hall '-P 2yn'
_symmetry_space_group_name_H-M 'P 1 21/n 1'
_atom_type_scat_source IntTabIV
_cell_angle_alpha 90
_cell_angle_beta 106.67(1)
_cell_angle_gamma 90
_cell_formula_units_Z 2
_cell_length_a 11.914(2)
_cell_length_b 17.960(2)
_cell_length_c 11.997(2)
_cell_measurement_reflns_used 25
_cell_measurement_temperature 294
_cell_measurement_theta_max 15
_cell_measurement_theta_min 7.5
_cell_volume 2459.2(7)
_diffrn_measurement_device 'Siemens P4/PC'
_diffrn_measurement_method \w
_diffrn_radiation_type MoK\a
_diffrn_radiation_wavelength 0.71073
_diffrn_reflns_av_R_equivalents 0.028
_diffrn_reflns_limit_h_max 13
_diffrn_reflns_limit_h_min -1
_diffrn_reflns_limit_k_max 20
_diffrn_reflns_limit_k_min -1
_diffrn_reflns_limit_l_max 13
_diffrn_reflns_limit_l_min -13
_diffrn_reflns_number 3907
_diffrn_reflns_theta_max 25
_diffrn_standards_decay_% +-1.5
_diffrn_standards_interval_time 60
_diffrn_standards_number 3
_exptl_absorpt_coefficient_mu 2.85
_exptl_absorpt_correction_T_max 0.632
_exptl_absorpt_correction_T_min 0.511
_exptl_absorpt_correction_type 'empirical, \y scan (Kopfmann & Huber, 1968)'
_exptl_crystal_colour yellow
_exptl_crystal_density_diffrn 1.691
_exptl_crystal_density_meas 1.71
_exptl_crystal_description plate
_exptl_crystal_size_max 0.42
_exptl_crystal_size_mid 0.38
_exptl_crystal_size_min 0.36
_refine_diff_density_max 0.53
_refine_diff_density_min -0.51
_refine_ls_extinction_coef -0.00030(10)
_refine_ls_extinction_method 'SHELX76 (Sheldrick, 1976)'
_refine_ls_goodness_of_fit_obs 1.054
_refine_ls_hydrogen_treatment noref
_refine_ls_number_parameters 281
_refine_ls_number_reflns 2501
_refine_ls_R_factor_obs 0.041
_refine_ls_shift/esd_max 0.009
_refine_ls_structure_factor_coef F
_refine_ls_weighting_details 'w = 1.3357/[\s^2^(F~o~)+0.000139F~o~^2^]'
_refine_ls_weighting_scheme calc
_refine_ls_wR_factor_obs 0.037
_reflns_number_observed 2501
_reflns_number_total 3809
_reflns_observed_criterion |F~o~|>4\s(|F~o~|)
_cod_data_source_file de1000.cif
_cod_data_source_block de1000a
_cod_depositor_comments
;
The following automatic conversions were performed:

'_refine_ls_weighting_scheme' value
'1.3357/[\s^2^(F~o~)+0.000139F~o~^2^]' was changed to 'calc'. New tag
'_refine_ls_weighting_details' was created. The value of the new tag
was set to 'w = 1.3357/[\s^2^(F~o~)+0.000139F~o~^2^]'.

Automatic conversion script
Id: cif_fix_values 3143 2015-03-26 13:38:13Z robertas 
;
_cod_original_sg_symbol_H-M 'P 21/n'
_cod_database_code 2004233

loop_
_symmetry_equiv_pos_as_xyz
x,y,z
1/2+x,1/2-y,1/2+z
-x,-y,-z
1/2-x,1/2+y,1/2-z

loop_
_atom_site_label
_atom_site_fract_x
_atom_site_fract_y
_atom_site_fract_z
_atom_site_U_iso_or_equiv
Cu(1) 0.09194(6) -0.10394(4) 0.04438(6) 0.0528(3)
Cu(2) 0.04963(6) 0.01888(4) 0.17871(6) 0.0551(3)
Cu(3) -0.16450(7) -0.02878(4) 0.02465(6) 0.0528(3)
S(1) 0.23548(13) 0.03341(8) 0.16939(12) 0.0467(5)
S(2) -0.06930(13) -0.13359(8) 0.09851(12) 0.0486(6)
S(3) -0.06903(13) 0.11826(8) 0.14620(13) 0.0482(6)
N(1) 0.2452(4) -0.1151(3) 0.1726(4) 0.050(2)
C(1) 0.3000(5) -0.0526(3) 0.2199(5) 0.045(2)
N(2) 0.3987(4) -0.0495(3) 0.3082(4) 0.053(2)
C(2) 0.4485(6) -0.1151(5) 0.3483(6) 0.068(3)
C(3) 0.3968(6) -0.1805(4) 0.3043(7) 0.081(3)
C(4) 0.2934(6) -0.1797(4) 0.2158(6) 0.070(3)
C(5) 0.5638(5) -0.1112(5) 0.4414(6) 0.099(4)
C(6) 0.2313(7) -0.2496(4) 0.1634(7) 0.105(4)
N(3) 0.0388(4) -0.0621(3) 0.2949(4) 0.054(2)
C(7) -0.0197(5) -0.1238(4) 0.2522(5) 0.054(3)
N(4) -0.0403(6) -0.1801(3) 0.3129(5) 0.080(3)
C(8) 0.0058(9) -0.1767(5) 0.4293(7) 0.102(4)
C(9) 0.0698(8) -0.1170(6) 0.4792(6) 0.104(4)
C(10) 0.0861(6) -0.0596(5) 0.4114(6) 0.072(3)
C(11) -0.0191(10) -0.2406(6) 0.4991(7) 0.189(7)
C(12) 0.1548(7) 0.0091(5) 0.4576(6) 0.110(4)
N(5) -0.2488(4) 0.0256(3) 0.1244(4) 0.049(2)
C(13) -0.2001(5) 0.0892(3) 0.1734(5) 0.044(2)
N(6) -0.2414(5) 0.1327(3) 0.2427(4) 0.059(2)
C(14) -0.3399(7) 0.1093(4) 0.2657(6) 0.069(3)
C(15) -0.3942(6) 0.0447(5) 0.2203(6) 0.073(3)
C(16) -0.3476(6) 0.0028(4) 0.1488(6) 0.064(3)
C(17) -0.3847(7) 0.1573(4) 0.3474(7) 0.113(5)
C(18) -0.3998(6) -0.0680(4) 0.0961(6) 0.086(4)
O(1) -0.2072(7) 0.2921(4) 0.2158(8) 0.202(6)
H(3) 0.4323 -0.2270 0.3349 0.0786
H(51) 0.5917 -0.1607 0.4638 0.0924
H(52) 0.5536 -0.0852 0.5078 0.0924
H(53) 0.6198 -0.0851 0.4121 0.0924
H(61) 0.2744 -0.2921 0.2017 0.1011
H(62) 0.2257 -0.2513 0.0820 0.1011
H(63) 0.1540 -0.2502 0.1731 0.1011
H(9) 0.1037 -0.1152 0.5620 0.1008
H(111) 0.0181 -0.2318 0.5803 0.1865
H(112) 0.0108 -0.2858 0.4757 0.1865
H(113) -0.1022 -0.2451 0.4861 0.1865
H(121) 0.1847 0.0057 0.5407 0.1086
H(122) 0.1049 0.0519 0.4373 0.1086
H(123) 0.2188 0.0137 0.4245 0.1086
H(15) -0.4647 0.0287 0.2380 0.0768
H(171) -0.4547 0.1357 0.3577 0.1231
H(172) -0.4016 0.2063 0.3150 0.1231
H(173) -0.3261 0.1604 0.4213 0.1231
H(181) -0.4689 -0.0784 0.1194 0.0874
H(182) -0.3443 -0.1076 0.1216 0.0874
H(183) -0.4204 -0.0641 0.0128 0.0874

loop_
_geom_angle_atom_site_label_1
_geom_angle_atom_site_label_2
_geom_angle_atom_site_label_3
_geom_angle_site_symmetry_1
_geom_angle_site_symmetry_3
_geom_angle
_geom_angle_publ_flag
Cu(2) Cu(1) Cu(3) . 3 67.77(3) yes
Cu(2) Cu(1) N(1) . . 85.10(10) yes
Cu(3) Cu(1) S(2) 3 . 131.20(10) yes
Cu(3) Cu(1) N(1) 3 . 91.20(10) yes
S(2) Cu(1) N(1) . . 114.4(2) yes
Cu(2) Cu(1) S(2) . . 73.64(4) yes
Cu(2) Cu(1) S(3) . 3 132.40(10) yes
Cu(3) Cu(1) S(3) 3 3 75.40(10) yes
S(2) Cu(1) S(3) . 3 113.70(10) yes
S(3) Cu(1) N(1) 3 . 125.60(10) yes
Cu(1) Cu(2) Cu(3) . . 70.68(3) yes
Cu(1) Cu(2) S(3) . . 136.10(10) yes
Cu(3) Cu(2) S(1) . . 135.80(10) yes
Cu(3) Cu(2) N(3) . . 90.50(10) yes
S(1) Cu(2) N(3) . . 111.7(2) yes
Cu(1) Cu(2) S(1) . . 74.23(4) yes
Cu(1) Cu(2) N(3) . . 83.8(2) yes
Cu(3) Cu(2) S(3) . . 73.80(10) yes
S(1) Cu(2) S(3) . . 118.50(10) yes
S(3) Cu(2) N(3) . . 121.7(2) yes
Cu(1) Cu(3) Cu(2) 3 . 68.28(3) yes
Cu(1) Cu(3) N(5) 3 . 90.70(10) yes
Cu(2) Cu(3) S(2) . . 74.70(10) yes
Cu(2) Cu(3) N(5) . . 88.60(10) yes
S(2) Cu(3) N(5) . . 116.9(2) yes
Cu(1) Cu(3) S(2) 3 . 132.90(10) yes
Cu(1) Cu(3) S(1) 3 3 77.10(10) yes
Cu(2) Cu(3) S(1) . 3 133.90(10) yes
S(2) Cu(3) S(1) . 3 112.10(10) yes
S(1) Cu(3) N(5) 3 . 122.00(10) yes
Cu(2) S(1) Cu(3) . 3 87.90(10) yes
Cu(3) S(1) C(1) 3 . 108.9(2) yes
Cu(1) N(1) C(4) . . 125.0(4) yes
S(1) C(1) N(2) . . 115.8(4) yes
C(1) N(1) C(4) . . 117.6(5) yes
N(1) C(4) C(6) . . 117.4(6) yes
C(2) C(3) C(4) . . 119.7(7) yes
N(2) C(2) C(5) . . 116.1(6) yes
C(1) N(2) C(2) . . 116.3(5) yes
Cu(2) S(1) C(1) . . 102.7(2) yes
Cu(1) N(1) C(1) . . 117.4(4) yes
S(1) C(1) N(1) . . 118.7(5) yes
N(1) C(1) N(2) . . 125.4(5) yes
N(1) C(4) C(3) . . 120.0(7) yes
C(3) C(4) C(6) . . 122.6(7) yes
N(2) C(2) C(3) . . 120.9(7) yes
C(3) C(2) C(5) . . 123.0(7) yes
Cu(1) S(2) Cu(3) . . 93.70(10) yes
Cu(3) S(2) C(7) . . 107.9(2) yes
Cu(2) N(3) C(10) . . 126.4(4) yes
S(2) C(7) N(4) . . 116.2(5) yes
C(7) N(3) C(10) . . 116.3(5) yes
N(3) C(10) C(9) . . 120.4(6) yes
C(8) C(9) C(10) . . 119.7(9) yes
Cu(1) S(2) C(7) . . 102.6(2) yes
Cu(2) N(3) C(7) . . 117.3(4) yes
S(2) C(7) N(3) . . 117.6(4) yes
N(3) C(7) N(4) . . 126.2(6) yes
N(3) C(10) C(12) . . 115.6(6) yes
C(9) C(10) C(12) . . 124.1(8) yes
N(4) C(8) C(11) . . 117.2(7) yes
C(9) C(8) C(11) . . 122.4(9) yes
C(7) N(4) C(8) . . 117.1(6) yes
N(4) C(8) C(9) . . 120.4(7) yes
Cu(2) S(3) Cu(1) . 3 88.40(10) yes
Cu(1) S(3) C(13) 3 . 107.5(2) yes
Cu(3) N(5) C(16) . . 126.3(4) yes
S(3) C(13) N(6) . . 116.6(5) yes
C(13) N(5) C(16) . . 117.2(5) yes
N(5) C(16) C(15) . . 120.1(6) yes
C(14) C(15) C(16) . . 119.0(7) yes
N(6) C(14) C(15) . . 121.7(7) yes
C(13) N(6) C(14) . . 116.4(6) yes
Cu(2) S(3) C(13) . . 106.3(2) yes
Cu(3) N(5) C(13) . . 116.5(4) yes
S(3) C(13) N(5) . . 117.8(5) yes
N(5) C(13) N(6) . . 125.6(5) yes
N(5) C(16) C(18) . . 117.0(6) yes
C(15) C(16) C(18) . . 122.9(7) yes
C(15) C(14) C(17) . . 121.9(7) yes
N(6) C(14) C(17) . . 116.4(7) yes

loop_
_geom_bond_atom_site_label_1
_geom_bond_atom_site_label_2
_geom_bond_distance
_geom_bond_publ_flag
Cu(1) Cu(2) 2.8610(10) yes
Cu(1) Cu(2') 3.1230(10) yes
Cu(1) Cu(3') 2.7430(10) yes
Cu(1) S(2) 2.261(2) yes
Cu(1) S(3') 2.238(2) yes
Cu(1) N(1) 2.032(4) yes
Cu(2) Cu(3) 2.8200(10) yes
Cu(2) Cu(3') 3.1260(10) yes
Cu(2) S(1) 2.264(2) yes
Cu(2) S(3) 2.241(2) yes
Cu(2) N(3) 2.044(5) yes
Cu(3) S(1') 2.239(2) yes
Cu(3) S(2) 2.245(2) yes
Cu(3) N(5) 2.021(5) yes
S(1) C(1) 1.753(6) yes
N(1) C(4) 1.332(8) yes
C(4) C(6) 1.501(10) yes
C(2) C(5) 1.503(8) yes
C(1) N(2) 1.340(6) yes
C(1) N(1) 1.340(7) yes
C(3) C(4) 1.377(9) yes
C(2) C(3) 1.360(11) yes
C(2) N(2) 1.345(9) yes
S(2) C(7) 1.776(6) yes
N(3) C(10) 1.350(8) yes
C(9) C(10) 1.361(13) yes
C(8) C(11) 1.500(14) yes
N(4) C(7) 1.309(9) yes
N(3) C(7) 1.332(8) yes
C(10) C(12) 1.497(11) yes
C(8) C(9) 1.352(13) yes
N(4) C(8) 1.347(9) yes
S(3) C(13) 1.763(7) yes
N(5) C(16) 1.355(9) yes
C(16) C(18) 1.476(10) yes
C(14) C(17) 1.513(12) yes
N(6) C(13) 1.334(8) yes
N(5) C(13) 1.339(7) yes
C(15) C(16) 1.373(11) yes
C(14) C(15) 1.364(11) yes
N(6) C(14) 1.347(10) yes

loop_
_geom_torsion_atom_site_label_1
_geom_torsion_atom_site_label_2
_geom_torsion_atom_site_label_3
_geom_torsion_atom_site_label_4
_geom_torsion
_geom_torsion_publ_flag
C(3) C(4) N(1) Cu(1) 178.9(5) yes
C(15) C(16) N(5) Cu(3) -178.6(5) yes
C(9) C(10) N(3) Cu(2) -178.5(6) yes
